data_7006168
loop_
_publ_author_name
'Cowley, Michael J.'
'Lynam, Jason M.'
'Whitwood, Adrian C.'

_publ_section_title
;
 Transition metal vinylidene complexes as supramolecular building
 blocks: nucleobase-mediated self-assembly of crystals with hexagonal
 symmetry.
;
_journal_issue 39
_journal_name_full 'Dalton transactions (Cambridge, England : 2003)'
_journal_page_first 4427
_journal_page_last 4438
_journal_paper_doi 10.1039/b709483c
_journal_year 2007
_chemical_formula_moiety 'C47 H39 N2 O2 P2 Ru, F6 P'
_chemical_formula_sum 'C47 H39 F6 N2 O2 P3 Ru'
_chemical_formula_weight 971.78
_chemical_name_systematic
;
?
;
_space_group_IT_number 176
_symmetry_cell_setting hexagonal
_symmetry_space_group_name_Hall '-P 6c'
_symmetry_space_group_name_H-M 'P 63/m'
_atom_sites_solution_hydrogens geom
_atom_sites_solution_primary direct
_atom_sites_solution_secondary difmap
_audit_creation_method SHELXL-97
_cell_angle_alpha 90.00
_cell_angle_beta 90.00
_cell_angle_gamma 120.00
_cell_formula_units_Z 12
_cell_length_a 28.3109(11)
_cell_length_b 28.3109(11)
_cell_length_c 24.9373(19)
_cell_measurement_reflns_used 7669
_cell_measurement_temperature 100(2)
_cell_measurement_theta_max 21.81
_cell_measurement_theta_min 2.18
_cell_volume 17309.6(16)
_computing_cell_refinement 'Bruker SMART'
_computing_data_collection 'Bruker SMART'
_computing_data_reduction 'Bruker SAINT'
_computing_molecular_graphics 'Bruker SHELXTL'
_computing_publication_material 'Bruker SHELXTL'
_computing_structure_refinement 'SHELXL-97 (Sheldrick, 1997)'
_computing_structure_solution 'SHELXS-97 (Sheldrick, 1997)'
_diffrn_ambient_temperature 100(2)
_diffrn_measured_fraction_theta_full 1.000
_diffrn_measured_fraction_theta_max 1.000
_diffrn_measurement_device_type 'CCD area detector'
_diffrn_measurement_method 'phi and omega scans'
_diffrn_radiation_monochromator graphite
_diffrn_radiation_source 'fine-focus sealed tube'
_diffrn_radiation_type MoK\a
_diffrn_radiation_wavelength 0.71073
_diffrn_reflns_av_R_equivalents 0.0633
_diffrn_reflns_av_sigmaI/netI 0.0260
_diffrn_reflns_limit_h_max 30
_diffrn_reflns_limit_h_min -30
_diffrn_reflns_limit_k_max 30
_diffrn_reflns_limit_k_min -30
_diffrn_reflns_limit_l_max 26
_diffrn_reflns_limit_l_min -26
_diffrn_reflns_number 110577
_diffrn_reflns_theta_full 22.51
_diffrn_reflns_theta_max 22.51
_diffrn_reflns_theta_min 0.83
_exptl_absorpt_coefficient_mu 0.405
_exptl_absorpt_correction_T_max 1.000
_exptl_absorpt_correction_T_min 0.867
_exptl_absorpt_correction_type multi-scan
_exptl_absorpt_process_details 'SADABS v2.03; (Sheldrick)'
_exptl_crystal_colour red
_exptl_crystal_density_diffrn 1.119
_exptl_crystal_density_method 'not measured'
_exptl_crystal_description block
_exptl_crystal_F_000 5928
_exptl_crystal_size_max 0.15
_exptl_crystal_size_mid 0.15
_exptl_crystal_size_min 0.15
_platon_squeeze_details
;
;
_refine_diff_density_max 1.105
_refine_diff_density_min -1.666
_refine_diff_density_rms 0.085
_refine_ls_extinction_method none
_refine_ls_goodness_of_fit_ref 1.056
_refine_ls_hydrogen_treatment constr
_refine_ls_matrix_type full
_refine_ls_number_parameters 559
_refine_ls_number_reflns 7777
_refine_ls_number_restraints 9
_refine_ls_restrained_S_all 1.057
_refine_ls_R_factor_all 0.0767
_refine_ls_R_factor_gt 0.0611
_refine_ls_shift/su_max 0.001
_refine_ls_shift/su_mean 0.000
_refine_ls_structure_factor_coef Fsqd
_refine_ls_weighting_details 'calc w=1/[\s^2^(Fo^2^)+(0.1126P)^2^+22.6269P] where P=(Fo^2^+2Fc^2^)/3'
_refine_ls_weighting_scheme calc
_refine_ls_wR_factor_gt 0.1760
_refine_ls_wR_factor_ref 0.1860
_reflns_number_gt 6088
_reflns_number_total 7777
_reflns_threshold_expression >2sigma(I)
_cod_data_source_file b709483c.txt
_cod_data_source_block Ruuracilvinylidene
_cod_depositor_comments
;
The following automatic conversions were performed:
'_symmetry_cell_setting' value 'Hexagonal' changed to 'hexagonal'
according to '/home/saulius/struct/CIF-dictionaries/cif_core.dic'
dictionary named 'cif_core.dic' version 2.4.1 from 2010-06-29.

Automatic conversion script
Id: cif_fix_enum 1527 2010-12-29 10:47:43Z saulius 
;
_cod_original_sg_symbol_H-M P6(3)/m
_cod_database_code 7006168

loop_
_symmetry_equiv_pos_as_xyz
'x, y, z'
'-y, x-y, z'
'-x+y, -x, z'
'-x, -y, z+1/2'
'y, -x+y, z+1/2'
'x-y, x, z+1/2'
'-x, -y, -z'
'y, -x+y, -z'
'x-y, x, -z'
'x, y, -z-1/2'
'-y, x-y, -z-1/2'
'-x+y, -x, -z-1/2'

loop_
_atom_site_label
_atom_site_type_symbol
_atom_site_fract_x
_atom_site_fract_y
_atom_site_fract_z
_atom_site_U_iso_or_equiv
_atom_site_adp_type
_atom_site_occupancy
_atom_site_symmetry_multiplicity
_atom_site_calc_flag
_atom_site_refinement_flags
_atom_site_disorder_assembly
_atom_site_disorder_group
Ru1 Ru 0.377728(19) 0.298822(17) 0.606503(16) 0.0460(2) Uani 1 1 d . . .
C1 C 0.4067(4) 0.3456(3) 0.6831(2) 0.078(2) Uani 1 1 d . . .
H1 H 0.4259 0.3844 0.6836 0.093 Uiso 1 1 calc R . .
C2 C 0.3506(4) 0.3129(3) 0.6858(2) 0.079(2) Uani 1 1 d . . .
H2 H 0.3249 0.3250 0.6877 0.094 Uiso 1 1 calc R . .
C3 C 0.3386(3) 0.2581(3) 0.6852(2) 0.0726(18) Uani 1 1 d . . .
H3 H 0.3033 0.2267 0.6873 0.087 Uiso 1 1 calc R . .
C4 C 0.3876(3) 0.2582(3) 0.6808(2) 0.076(2) Uani 1 1 d . . .
H4 H 0.3913 0.2267 0.6791 0.091 Uiso 1 1 calc R . .
C5 C 0.4310(3) 0.3127(3) 0.6793(2) 0.079(2) Uani 1 1 d . . .
H5 H 0.4688 0.3247 0.6765 0.095 Uiso 1 1 calc R . .
C6 C 0.3675(2) 0.2208(2) 0.4844(2) 0.0468(13) Uani 1 1 d . . .
C7 C 0.3201(2) 0.2203(2) 0.4689(2) 0.0514(13) Uani 1 1 d . . .
H7 H 0.3037 0.2342 0.4926 0.062 Uiso 1 1 calc R . .
C8 C 0.2964(3) 0.1998(2) 0.4195(3) 0.0675(17) Uani 1 1 d . . .
H8 H 0.2646 0.2008 0.4094 0.081 Uiso 1 1 calc R . .
C9 C 0.3179(4) 0.1786(3) 0.3856(3) 0.088(2) Uani 1 1 d . . .
H9 H 0.3011 0.1645 0.3519 0.106 Uiso 1 1 calc R . .
C10 C 0.3639(4) 0.1773(3) 0.3998(3) 0.088(2) Uani 1 1 d . . .
H10 H 0.3789 0.1620 0.3760 0.106 Uiso 1 1 calc R . .
C11 C 0.3889(3) 0.1981(2) 0.4489(2) 0.0631(16) Uani 1 1 d . . .
H11 H 0.4207 0.1969 0.4584 0.076 Uiso 1 1 calc R . .
C12 C 0.3679(2) 0.1721(2) 0.5804(2) 0.0476(13) Uani 1 1 d . . .
C13 C 0.3193(3) 0.1479(2) 0.6082(2) 0.0595(16) Uani 1 1 d . . .
H13 H 0.3019 0.1684 0.6158 0.071 Uiso 1 1 calc R . .
C14 C 0.2954(3) 0.0944(2) 0.6252(3) 0.0753(19) Uani 1 1 d . . .
H14 H 0.2618 0.0785 0.6442 0.090 Uiso 1 1 calc R . .
C15 C 0.3202(3) 0.0637(3) 0.6148(3) 0.0752(19) Uani 1 1 d . . .
H15 H 0.3039 0.0268 0.6264 0.090 Uiso 1 1 calc R . .
C16 C 0.3690(3) 0.0878(2) 0.5873(3) 0.0685(17) Uani 1 1 d . . .
H16 H 0.3866 0.0674 0.5802 0.082 Uiso 1 1 calc R . .
C17 C 0.3929(2) 0.1413(2) 0.5698(2) 0.0528(14) Uani 1 1 d . . .
H17 H 0.4263 0.1571 0.5506 0.063 Uiso 1 1 calc R . .
C18 C 0.4676(2) 0.2651(2) 0.5461(3) 0.0622(17) Uani 1 1 d . . .
C19 C 0.4954(3) 0.2611(3) 0.5892(4) 0.088(2) Uani 1 1 d . . .
H19 H 0.4757 0.2421 0.6203 0.106 Uiso 1 1 calc R . .
C20 C 0.5517(4) 0.2841(4) 0.5883(6) 0.142(5) Uani 1 1 d . . .
H20 H 0.5710 0.2806 0.6177 0.171 Uiso 1 1 calc R . .
C21 C 0.5790(4) 0.3131(4) 0.5416(8) 0.182(7) Uani 1 1 d . . .
H21 H 0.6177 0.3306 0.5407 0.218 Uiso 1 1 calc R . .
C22 C 0.5523(3) 0.3173(3) 0.4973(6) 0.143(5) Uani 1 1 d . . .
H22 H 0.5720 0.3361 0.4662 0.172 Uiso 1 1 calc R . .
C23 C 0.4955(3) 0.2932(2) 0.4992(3) 0.081(2) Uani 1 1 d . . .
H23 H 0.4760 0.2958 0.4695 0.098 Uiso 1 1 calc R . .
C24 C 0.3945(2) 0.42114(19) 0.5554(2) 0.0450(12) Uani 1 1 d . . .
C25 C 0.3674(2) 0.4250(2) 0.5997(2) 0.0584(15) Uani 1 1 d . . .
H25 H 0.3651 0.4052 0.6313 0.070 Uiso 1 1 calc R . .
C26 C 0.3433(3) 0.4576(2) 0.5984(3) 0.0654(17) Uani 1 1 d . . .
H26 H 0.3250 0.4602 0.6292 0.079 Uiso 1 1 calc R . .
C27 C 0.3462(2) 0.4859(2) 0.5528(3) 0.0607(16) Uani 1 1 d . . .
H27 H 0.3299 0.5081 0.5516 0.073 Uiso 1 1 calc R . .
C28 C 0.3728(2) 0.4816(2) 0.5089(3) 0.0544(15) Uani 1 1 d . . .
H28 H 0.3744 0.5008 0.4771 0.065 Uiso 1 1 calc R . .
C29 C 0.3971(2) 0.45020(19) 0.5099(2) 0.0448(12) Uani 1 1 d . . .
H29 H 0.4158 0.4484 0.4791 0.054 Uiso 1 1 calc R . .
C30 C 0.44381(19) 0.37677(19) 0.4873(2) 0.0413(12) Uani 1 1 d . . .
C31 C 0.4012(2) 0.34593(19) 0.4523(2) 0.0428(12) Uani 1 1 d . . .
H31 H 0.3647 0.3273 0.4650 0.051 Uiso 1 1 calc R . .
C32 C 0.4120(2) 0.3423(2) 0.3987(2) 0.0519(14) Uani 1 1 d . . .
H32 H 0.3828 0.3211 0.3749 0.062 Uiso 1 1 calc R . .
C33 C 0.4643(2) 0.3689(2) 0.3799(2) 0.0590(15) Uani 1 1 d . . .
H33 H 0.4716 0.3655 0.3434 0.071 Uiso 1 1 calc R . .
C34 C 0.5066(2) 0.4010(2) 0.4146(2) 0.0582(15) Uani 1 1 d . . .
H34 H 0.5429 0.4204 0.4013 0.070 Uiso 1 1 calc R . .
C35 C 0.4970(2) 0.4051(2) 0.4678(2) 0.0518(14) Uani 1 1 d . . .
H35 H 0.5264 0.4271 0.4912 0.062 Uiso 1 1 calc R . .
C36 C 0.4940(2) 0.4246(2) 0.5889(2) 0.0520(14) Uani 1 1 d . . .
C37 C 0.5291(3) 0.4052(3) 0.5988(3) 0.0748(19) Uani 1 1 d . . .
H37 H 0.5192 0.3692 0.5883 0.090 Uiso 1 1 calc R . .
C38 C 0.5791(3) 0.4380(3) 0.6243(3) 0.082(2) Uani 1 1 d . . .
H38 H 0.6033 0.4245 0.6306 0.099 Uiso 1 1 calc R . .
C39 C 0.5932(3) 0.4903(3) 0.6402(3) 0.083(2) Uani 1 1 d . . .
H39 H 0.6270 0.5128 0.6578 0.100 Uiso 1 1 calc R . .
C40 C 0.5583(3) 0.5092(3) 0.6306(2) 0.0716(18) Uani 1 1 d . . .
H40 H 0.5679 0.5449 0.6419 0.086 Uiso 1 1 calc R . .
C41 C 0.5094(2) 0.4778(2) 0.60486(19) 0.0527(14) Uani 1 1 d . . .
H41 H 0.4861 0.4922 0.5979 0.063 Uiso 1 1 calc R . .
C42 C 0.3157(2) 0.2906(2) 0.5731(2) 0.0476(13) Uani 1 1 d . . .
C43 C 0.2746(2) 0.2942(2) 0.5542(2) 0.0519(14) Uani 1 1 d . . .
H43 H 0.2798 0.3300 0.5530 0.062 Uiso 1 1 calc R . .
C44 C 0.2212(2) 0.2508(2) 0.5343(3) 0.0587(15) Uani 1 1 d . . .
C47 C 0.1869(2) 0.2623(2) 0.5080(3) 0.0677(18) Uani 1 1 d . . .
H47 H 0.1964 0.2993 0.5034 0.081 Uiso 1 1 calc R . .
C48 C 0.1225(3) 0.1692(3) 0.4929(5) 0.112(3) Uani 1 1 d . . .
C49 C 0.2059(2) 0.1948(2) 0.5428(3) 0.076(2) Uani 1 1 d . . .
F1 F 0.3429(4) 0.0925(3) 0.2964(3) 0.193(3) Uani 1 1 d . . .
F2 F 0.3996(4) 0.0784(4) 0.2500 0.181(4) Uani 1 2 d S . .
F3 F 0.4271(3) 0.1586(3) 0.2925(3) 0.185(3) Uani 1 1 d . . .
F4 F 0.3602(5) 0.1634(4) 0.2500 0.182(4) Uani 1 2 d S . .
F5 F 0.4759(3) 0.2453(2) 0.7500 0.167(4) Uani 1 2 d SD . .
F6 F 0.4266(4) 0.1694(3) 0.7045(3) 0.301(7) Uani 1 1 d D . .
F7 F 0.5159(4) 0.2079(3) 0.7063(3) 0.335(8) Uani 1 1 d D . .
F8 F 0.4653(5) 0.1309(3) 0.7500 0.375(14) Uani 1 2 d SD . .
N1 N 0.1382(2) 0.2219(2) 0.4875(3) 0.0863(19) Uani 1 1 d . . .
H1A H 0.1168 0.2311 0.4703 0.104 Uiso 1 1 calc R . .
N2 N 0.1565(2) 0.1574(2) 0.5213(3) 0.108(3) Uani 1 1 d . . .
H2A H 0.1458 0.1227 0.5262 0.130 Uiso 1 1 calc R . .
O1 O 0.0797(2) 0.1321(2) 0.4724(4) 0.155(3) Uani 1 1 d . . .
O2 O 0.23361(17) 0.17890(16) 0.5655(2) 0.0821(15) Uani 1 1 d . . .
P2 P 0.42767(5) 0.37888(5) 0.55781(5) 0.0433(4) Uani 1 1 d . . .
P3 P 0.39483(5) 0.24082(5) 0.55209(5) 0.0418(3) Uani 1 1 d . . .
P4 P 0.3820(2) 0.12268(17) 0.2500 0.1186(13) Uani 1 2 d S . .
P5 P 0.4699(3) 0.1876(2) 0.7500 0.251(4) Uani 1 2 d SD . .

loop_
_atom_site_aniso_label
_atom_site_aniso_U_11
_atom_site_aniso_U_22
_atom_site_aniso_U_33
_atom_site_aniso_U_23
_atom_site_aniso_U_13
_atom_site_aniso_U_12
Ru1 0.0645(3) 0.0509(3) 0.0366(3) 0.00075(19) 0.00130(19) 0.0394(2)
C1 0.136(7) 0.090(5) 0.031(3) -0.016(3) -0.019(4) 0.074(5)
C2 0.141(7) 0.090(5) 0.040(3) 0.007(3) 0.011(4) 0.085(5)
C3 0.108(5) 0.091(5) 0.041(3) 0.015(3) 0.021(3) 0.067(5)
C4 0.138(7) 0.072(5) 0.036(3) 0.007(3) -0.012(4) 0.066(5)
C5 0.129(6) 0.095(5) 0.045(4) -0.011(3) -0.026(4) 0.080(5)
C6 0.059(3) 0.038(3) 0.052(3) 0.001(2) 0.007(3) 0.031(3)
C7 0.056(3) 0.040(3) 0.057(3) -0.008(3) -0.005(3) 0.023(3)
C8 0.089(5) 0.050(3) 0.073(4) -0.010(3) -0.017(4) 0.041(3)
C9 0.153(8) 0.081(5) 0.060(4) -0.017(4) -0.026(4) 0.081(5)
C10 0.154(7) 0.104(6) 0.046(4) -0.012(4) 0.003(4) 0.094(6)
C11 0.092(4) 0.070(4) 0.052(4) 0.003(3) 0.011(3) 0.058(4)
C12 0.057(3) 0.046(3) 0.050(3) 0.007(2) 0.007(3) 0.033(3)
C13 0.076(4) 0.055(4) 0.064(4) 0.016(3) 0.017(3) 0.046(3)
C14 0.077(4) 0.062(4) 0.102(5) 0.026(4) 0.029(4) 0.046(4)
C15 0.090(5) 0.057(4) 0.091(5) 0.029(4) 0.026(4) 0.046(4)
C16 0.087(5) 0.061(4) 0.080(4) 0.005(3) 0.009(4) 0.053(4)
C17 0.062(3) 0.049(3) 0.058(3) 0.006(3) 0.012(3) 0.035(3)
C18 0.042(3) 0.041(3) 0.110(5) 0.006(3) 0.011(3) 0.025(3)
C19 0.070(5) 0.059(4) 0.154(7) -0.012(4) -0.032(5) 0.046(4)
C20 0.073(6) 0.064(5) 0.298(15) -0.008(7) -0.057(8) 0.040(5)
C21 0.044(5) 0.072(6) 0.43(2) 0.045(10) 0.012(9) 0.032(5)
C22 0.065(5) 0.078(6) 0.305(16) 0.053(7) 0.068(8) 0.049(5)
C23 0.061(4) 0.054(4) 0.143(7) 0.013(4) 0.033(4) 0.039(3)
C24 0.050(3) 0.039(3) 0.052(3) -0.013(2) -0.013(3) 0.026(2)
C25 0.078(4) 0.048(3) 0.059(4) -0.003(3) 0.003(3) 0.039(3)
C26 0.071(4) 0.052(3) 0.085(5) -0.010(3) 0.008(3) 0.039(3)
C27 0.047(3) 0.035(3) 0.100(5) -0.007(3) -0.009(3) 0.021(3)
C28 0.040(3) 0.038(3) 0.080(4) -0.003(3) -0.019(3) 0.016(3)
C29 0.041(3) 0.040(3) 0.055(3) -0.003(2) -0.012(2) 0.021(2)
C30 0.042(3) 0.036(3) 0.051(3) 0.001(2) -0.003(2) 0.023(2)
C31 0.041(3) 0.039(3) 0.047(3) 0.000(2) -0.003(2) 0.019(2)
C32 0.055(3) 0.052(3) 0.041(3) -0.002(3) -0.002(3) 0.021(3)
C33 0.071(4) 0.054(3) 0.052(3) 0.002(3) 0.013(3) 0.031(3)
C34 0.049(3) 0.052(3) 0.068(4) 0.005(3) 0.013(3) 0.021(3)
C35 0.044(3) 0.041(3) 0.065(4) -0.008(3) -0.008(3) 0.017(3)
C36 0.061(3) 0.049(3) 0.050(3) -0.005(3) -0.019(3) 0.031(3)
C37 0.077(4) 0.056(4) 0.095(5) -0.010(3) -0.036(4) 0.036(4)
C38 0.064(4) 0.068(4) 0.111(6) 0.000(4) -0.045(4) 0.030(4)
C39 0.084(5) 0.067(4) 0.075(5) 0.000(4) -0.042(4) 0.021(4)
C40 0.087(5) 0.056(4) 0.055(4) -0.007(3) -0.028(4) 0.024(4)
C41 0.064(4) 0.052(3) 0.040(3) -0.004(3) -0.015(3) 0.028(3)
C42 0.055(3) 0.042(3) 0.055(3) 0.004(2) 0.016(3) 0.031(3)
C43 0.064(4) 0.045(3) 0.057(3) 0.007(3) 0.009(3) 0.035(3)
C44 0.046(3) 0.048(3) 0.094(4) 0.007(3) 0.018(3) 0.031(3)
C47 0.033(3) 0.053(3) 0.117(5) -0.005(3) 0.005(3) 0.022(3)
C48 0.038(4) 0.049(4) 0.252(11) -0.026(5) -0.011(5) 0.024(3)
C49 0.040(3) 0.055(4) 0.144(6) 0.001(4) 0.015(4) 0.031(3)
F1 0.283(9) 0.135(5) 0.154(5) 0.061(4) 0.076(6) 0.099(6)
F2 0.186(9) 0.130(7) 0.265(12) 0.000 0.000 0.108(7)
F3 0.218(7) 0.216(7) 0.105(4) -0.025(4) -0.043(5) 0.097(6)
F4 0.258(11) 0.178(8) 0.193(9) 0.000 0.000 0.171(9)
F5 0.223(9) 0.196(9) 0.186(8) 0.000 0.000 0.183(8)
F6 0.56(2) 0.282(10) 0.207(8) -0.060(7) -0.199(11) 0.321(13)
F7 0.69(3) 0.434(17) 0.103(5) -0.010(8) 0.039(10) 0.45(2)
F8 0.92(4) 0.56(3) 0.068(5) 0.000 0.000 0.69(3)
N1 0.051(3) 0.057(3) 0.161(6) -0.007(3) -0.006(3) 0.034(3)
N2 0.040(3) 0.046(3) 0.250(9) 0.000(4) 0.012(4) 0.029(3)
O1 0.059(3) 0.068(3) 0.347(11) -0.058(5) -0.046(5) 0.038(3)
O2 0.065(3) 0.055(2) 0.144(4) 0.021(3) 0.024(3) 0.043(2)
P2 0.0503(8) 0.0432(8) 0.0430(8) -0.0068(6) -0.0101(6) 0.0284(7)
P3 0.0460(8) 0.0412(7) 0.0465(8) 0.0027(6) 0.0048(6) 0.0280(6)
P4 0.196(4) 0.134(3) 0.0640(19) 0.000 0.000 0.112(3)
P5 0.573(13) 0.402(9) 0.058(2) 0.000 0.000 0.454(11)

loop_
_atom_type_symbol
_atom_type_description
_atom_type_scat_dispersion_real
_atom_type_scat_dispersion_imag
_atom_type_scat_source
C C 0.0033 0.0016 'International Tables Vol C Tables 4.2.6.8 and 6.1.1.4'
H H 0.0000 0.0000 'International Tables Vol C Tables 4.2.6.8 and 6.1.1.4'
N N 0.0061 0.0033 'International Tables Vol C Tables 4.2.6.8 and 6.1.1.4'
O O 0.0106 0.0060 'International Tables Vol C Tables 4.2.6.8 and 6.1.1.4'
F F 0.0171 0.0103 'International Tables Vol C Tables 4.2.6.8 and 6.1.1.4'
P P 0.1023 0.0942 'International Tables Vol C Tables 4.2.6.8 and 6.1.1.4'
Ru Ru -1.2594 0.8363 'International Tables Vol C Tables 4.2.6.8 and 6.1.1.4'

loop_
_geom_angle_atom_site_label_1
_geom_angle_atom_site_label_2
_geom_angle_atom_site_label_3
_geom_angle
_geom_angle_site_symmetry_1
_geom_angle_site_symmetry_3
_geom_angle_publ_flag
C42 Ru1 C2 91.8(3) . . ?
C42 Ru1 C1 120.2(2) . . ?
C2 Ru1 C1 36.1(3) . . ?
C42 Ru1 C3 97.7(2) . . ?
C2 Ru1 C3 36.6(2) . . ?
C1 Ru1 C3 60.2(3) . . ?
C42 Ru1 C5 152.9(2) . . ?
C2 Ru1 C5 61.1(3) . . ?
C1 Ru1 C5 36.6(2) . . ?
C3 Ru1 C5 60.5(3) . . ?
C42 Ru1 C4 130.8(3) . . ?
C2 Ru1 C4 60.5(3) . . ?
C1 Ru1 C4 60.1(3) . . ?
C3 Ru1 C4 35.7(2) . . ?
C5 Ru1 C4 36.3(2) . . ?
C42 Ru1 P2 87.93(16) . . ?
C2 Ru1 P2 112.67(19) . . ?
C1 Ru1 P2 90.3(2) . . ?
C3 Ru1 P2 148.55(18) . . ?
C5 Ru1 P2 102.8(2) . . ?
C4 Ru1 P2 138.7(2) . . ?
C42 Ru1 P3 99.52(15) . . ?
C2 Ru1 P3 147.53(17) . . ?
C1 Ru1 P3 139.67(19) . . ?
C3 Ru1 P3 111.22(17) . . ?
C5 Ru1 P3 103.33(17) . . ?
C4 Ru1 P3 89.81(18) . . ?
P2 Ru1 P3 98.15(5) . . ?
C2 C1 C5 109.6(7) . . ?
C2 C1 Ru1 71.7(4) . . ?
C5 C1 Ru1 73.0(3) . . ?
C2 C1 H1 125.2 . . ?
C5 C1 H1 125.2 . . ?
Ru1 C1 H1 121.7 . . ?
C1 C2 C3 107.5(7) . . ?
C1 C2 Ru1 72.2(4) . . ?
C3 C2 Ru1 73.1(3) . . ?
C1 C2 H2 126.3 . . ?
C3 C2 H2 126.3 . . ?
Ru1 C2 H2 120.3 . . ?
C4 C3 C2 107.8(7) . . ?
C4 C3 Ru1 72.4(3) . . ?
C2 C3 Ru1 70.3(3) . . ?
C4 C3 H3 126.1 . . ?
C2 C3 H3 126.1 . . ?
Ru1 C3 H3 122.9 . . ?
C3 C4 C5 109.1(6) . . ?
C3 C4 Ru1 71.9(3) . . ?
C5 C4 Ru1 71.7(3) . . ?
C3 C4 H4 125.4 . . ?
C5 C4 H4 125.4 . . ?
Ru1 C4 H4 122.6 . . ?
C4 C5 C1 105.9(7) . . ?
C4 C5 Ru1 72.0(4) . . ?
C1 C5 Ru1 70.4(3) . . ?
C4 C5 H5 127.1 . . ?
C1 C5 H5 127.1 . . ?
Ru1 C5 H5 122.3 . . ?
C7 C6 C11 117.1(5) . . ?
C7 C6 P3 121.2(4) . . ?
C11 C6 P3 121.1(4) . . ?
C8 C7 C6 121.0(5) . . ?
C8 C7 H7 119.5 . . ?
C6 C7 H7 119.5 . . ?
C9 C8 C7 121.0(6) . . ?
C9 C8 H8 119.5 . . ?
C7 C8 H8 119.5 . . ?
C8 C9 C10 119.8(6) . . ?
C8 C9 H9 120.1 . . ?
C10 C9 H9 120.1 . . ?
C9 C10 C11 120.4(6) . . ?
C9 C10 H10 119.8 . . ?
C11 C10 H10 119.8 . . ?
C10 C11 C6 120.7(6) . . ?
C10 C11 H11 119.7 . . ?
C6 C11 H11 119.7 . . ?
C13 C12 C17 118.5(5) . . ?
C13 C12 P3 120.1(4) . . ?
C17 C12 P3 121.1(4) . . ?
C12 C13 C14 121.2(5) . . ?
C12 C13 H13 119.4 . . ?
C14 C13 H13 119.4 . . ?
C13 C14 C15 120.4(6) . . ?
C13 C14 H14 119.8 . . ?
C15 C14 H14 119.8 . . ?
C16 C15 C14 118.5(6) . . ?
C16 C15 H15 120.7 . . ?
C14 C15 H15 120.7 . . ?
C15 C16 C17 121.2(5) . . ?
C15 C16 H16 119.4 . . ?
C17 C16 H16 119.4 . . ?
C16 C17 C12 120.1(5) . . ?
C16 C17 H17 120.0 . . ?
C12 C17 H17 120.0 . . ?
C19 C18 C23 121.0(6) . . ?
C19 C18 P3 119.5(6) . . ?
C23 C18 P3 119.1(5) . . ?
C18 C19 C20 121.3(9) . . ?
C18 C19 H19 119.3 . . ?
C20 C19 H19 119.3 . . ?
C19 C20 C21 116.9(10) . . ?
C19 C20 H20 121.5 . . ?
C21 C20 H20 121.5 . . ?
C22 C21 C20 123.1(8) . . ?
C22 C21 H21 118.4 . . ?
C20 C21 H21 118.4 . . ?
C21 C22 C23 118.6(10) . . ?
C21 C22 H22 120.7 . . ?
C23 C22 H22 120.7 . . ?
C22 C23 C18 119.0(8) . . ?
C22 C23 H23 120.5 . . ?
C18 C23 H23 120.5 . . ?
C25 C24 C29 118.4(5) . . ?
C25 C24 P2 120.4(4) . . ?
C29 C24 P2 121.2(4) . . ?
C24 C25 C26 120.5(6) . . ?
C24 C25 H25 119.7 . . ?
C26 C25 H25 119.7 . . ?
C27 C26 C25 120.0(6) . . ?
C27 C26 H26 120.0 . . ?
C25 C26 H26 120.0 . . ?
C28 C27 C26 119.2(5) . . ?
C28 C27 H27 120.4 . . ?
C26 C27 H27 120.4 . . ?
C27 C28 C29 121.4(6) . . ?
C27 C28 H28 119.3 . . ?
C29 C28 H28 119.3 . . ?
C28 C29 C24 120.5(5) . . ?
C28 C29 H29 119.7 . . ?
C24 C29 H29 119.7 . . ?
C31 C30 C35 119.4(5) . . ?
C31 C30 P2 118.3(4) . . ?
C35 C30 P2 122.3(4) . . ?
C32 C31 C30 120.0(5) . . ?
C32 C31 H31 120.0 . . ?
C30 C31 H31 120.0 . . ?
C33 C32 C31 120.6(5) . . ?
C33 C32 H32 119.7 . . ?
C31 C32 H32 119.7 . . ?
C32 C33 C34 119.4(5) . . ?
C32 C33 H33 120.3 . . ?
C34 C33 H33 120.3 . . ?
C35 C34 C33 121.1(5) . . ?
C35 C34 H34 119.5 . . ?
C33 C34 H34 119.5 . . ?
C34 C35 C30 119.5(5) . . ?
C34 C35 H35 120.3 . . ?
C30 C35 H35 120.3 . . ?
C37 C36 C41 118.6(5) . . ?
C37 C36 P2 118.8(4) . . ?
C41 C36 P2 122.6(4) . . ?
C36 C37 C38 120.6(6) . . ?
C36 C37 H37 119.7 . . ?
C38 C37 H37 119.7 . . ?
C39 C38 C37 119.7(6) . . ?
C39 C38 H38 120.1 . . ?
C37 C38 H38 120.1 . . ?
C40 C39 C38 119.4(6) . . ?
C40 C39 H39 120.3 . . ?
C38 C39 H39 120.3 . . ?
C39 C40 C41 121.6(6) . . ?
C39 C40 H40 119.2 . . ?
C41 C40 H40 119.2 . . ?
C40 C41 C36 120.1(6) . . ?
C40 C41 H41 120.0 . . ?
C36 C41 H41 120.0 . . ?
C43 C42 Ru1 168.4(4) . . ?
C42 C43 C44 129.8(5) . . ?
C42 C43 H43 115.1 . . ?
C44 C43 H43 115.1 . . ?
C47 C44 C49 119.1(6) . . ?
C47 C44 C43 121.9(5) . . ?
C49 C44 C43 119.0(5) . . ?
C44 C47 N1 121.7(6) . . ?
C44 C47 H47 119.1 . . ?
N1 C47 H47 119.1 . . ?
O1 C48 N1 122.7(8) . . ?
O1 C48 N2 120.9(6) . . ?
N1 C48 N2 116.4(6) . . ?
O2 C49 N2 119.6(6) . . ?
O2 C49 C44 125.6(6) . . ?
N2 C49 C44 114.8(6) . . ?
C48 N1 C47 121.9(6) . . ?
C48 N1 H1A 119.0 . . ?
C47 N1 H1A 119.0 . . ?
C48 N2 C49 126.0(5) . . ?
C48 N2 H2A 117.0 . . ?
C49 N2 H2A 117.0 . . ?
C30 P2 C36 104.2(2) . . ?
C30 P2 C24 101.9(2) . . ?
C36 P2 C24 103.1(2) . . ?
C30 P2 Ru1 120.76(16) . . ?
C36 P2 Ru1 112.09(18) . . ?
C24 P2 Ru1 112.87(18) . . ?
C18 P3 C6 105.4(3) . . ?
C18 P3 C12 102.8(2) . . ?
C6 P3 C12 98.0(2) . . ?
C18 P3 Ru1 111.8(2) . . ?
C6 P3 Ru1 123.05(16) . . ?
C12 P3 Ru1 113.25(17) . . ?
F1 P4 F1 98.1(7) 10_556 . ?
F1 P4 F4 88.3(4) 10_556 . ?
F1 P4 F4 88.3(4) . . ?
F1 P4 F2 89.0(4) 10_556 . ?
F1 P4 F2 89.0(4) . . ?
F4 P4 F2 176.0(7) . . ?
F1 P4 F3 173.1(5) 10_556 . ?
F1 P4 F3 88.8(4) . . ?
F4 P4 F3 90.8(5) . . ?
F2 P4 F3 92.1(4) . . ?
F1 P4 F3 88.8(4) 10_556 10_556 ?
F1 P4 F3 173.1(5) . 10_556 ?
F4 P4 F3 90.8(5) . 10_556 ?
F2 P4 F3 92.1(4) . 10_556 ?
F3 P4 F3 84.4(6) . 10_556 ?
F8 P5 F6 90.7(3) . . ?
F8 P5 F6 90.7(3) . 10_557 ?
F6 P5 F6 93.6(8) . 10_557 ?
F8 P5 F5 178.8(5) . . ?
F6 P5 F5 90.1(5) . . ?
F6 P5 F5 90.2(2) 10_557 . ?
F8 P5 F7 90.3(3) . 10_557 ?
F6 P5 F7 177.0(7) . 10_557 ?
F6 P5 F7 89.2(3) 10_557 10_557 ?
F5 P5 F7 88.8(3) . 10_557 ?
F8 P5 F7 90.3(3) . . ?
F6 P5 F7 89.2(3) . . ?
F6 P5 F7 177.0(7) 10_557 . ?
F5 P5 F7 88.8(3) . . ?
F7 P5 F7 87.9(7) 10_557 . ?

loop_
_geom_bond_atom_site_label_1
_geom_bond_atom_site_label_2
_geom_bond_distance
_geom_bond_site_symmetry_2
_geom_bond_publ_flag
Ru1 C42 1.850(6) . ?
Ru1 C2 2.228(6) . ?
Ru1 C1 2.233(6) . ?
Ru1 C3 2.264(6) . ?
Ru1 C5 2.267(6) . ?
Ru1 C4 2.270(5) . ?
Ru1 P2 2.3250(14) . ?
Ru1 P3 2.3595(13) . ?
C1 C2 1.383(10) . ?
C1 C5 1.413(9) . ?
C1 H1 0.9500 . ?
C2 C3 1.412(9) . ?
C2 H2 0.9500 . ?
C3 C4 1.390(9) . ?
C3 H3 0.9500 . ?
C4 C5 1.411(10) . ?
C4 H4 0.9500 . ?
C5 H5 0.9500 . ?
C6 C7 1.389(7) . ?
C6 C11 1.397(7) . ?
C6 P3 1.824(5) . ?
C7 C8 1.384(8) . ?
C7 H7 0.9500 . ?
C8 C9 1.346(9) . ?
C8 H8 0.9500 . ?
C9 C10 1.370(10) . ?
C9 H9 0.9500 . ?
C10 C11 1.388(9) . ?
C10 H10 0.9500 . ?
C11 H11 0.9500 . ?
C12 C13 1.379(8) . ?
C12 C17 1.394(7) . ?
C12 P3 1.839(5) . ?
C13 C14 1.381(8) . ?
C13 H13 0.9500 . ?
C14 C15 1.388(8) . ?
C14 H14 0.9500 . ?
C15 C16 1.380(9) . ?
C15 H15 0.9500 . ?
C16 C17 1.384(8) . ?
C16 H16 0.9500 . ?
C17 H17 0.9500 . ?
C18 C19 1.367(10) . ?
C18 C23 1.413(9) . ?
C18 P3 1.824(5) . ?
C19 C20 1.389(11) . ?
C19 H19 0.9500 . ?
C20 C21 1.412(18) . ?
C20 H20 0.9500 . ?
C21 C22 1.376(18) . ?
C21 H21 0.9500 . ?
C22 C23 1.399(10) . ?
C22 H22 0.9500 . ?
C23 H23 0.9500 . ?
C24 C25 1.381(8) . ?
C24 C29 1.381(7) . ?
C24 P2 1.855(5) . ?
C25 C26 1.396(8) . ?
C25 H25 0.9500 . ?
C26 C27 1.370(9) . ?
C26 H26 0.9500 . ?
C27 C28 1.366(8) . ?
C27 H27 0.9500 . ?
C28 C29 1.370(7) . ?
C28 H28 0.9500 . ?
C29 H29 0.9500 . ?
C30 C31 1.389(7) . ?
C30 C35 1.393(7) . ?
C30 P2 1.824(5) . ?
C31 C32 1.384(7) . ?
C31 H31 0.9500 . ?
C32 C33 1.365(8) . ?
C32 H32 0.9500 . ?
C33 C34 1.385(8) . ?
C33 H33 0.9500 . ?
C34 C35 1.372(8) . ?
C34 H34 0.9500 . ?
C35 H35 0.9500 . ?
C36 C37 1.377(8) . ?
C36 C41 1.399(7) . ?
C36 P2 1.836(5) . ?
C37 C38 1.399(9) . ?
C37 H37 0.9500 . ?
C38 C39 1.384(9) . ?
C38 H38 0.9500 . ?
C39 C40 1.361(9) . ?
C39 H39 0.9500 . ?
C40 C41 1.373(8) . ?
C40 H40 0.9500 . ?
C41 H41 0.9500 . ?
C42 C43 1.306(7) . ?
C43 C44 1.477(8) . ?
C43 H43 0.9500 . ?
C44 C47 1.338(8) . ?
C44 C49 1.438(8) . ?
C47 N1 1.377(8) . ?
C47 H47 0.9500 . ?
C48 O1 1.248(8) . ?
C48 N1 1.333(8) . ?
C48 N2 1.364(10) . ?
C49 O2 1.220(7) . ?
C49 N2 1.373(8) . ?
F1 P4 1.532(7) . ?
F2 P4 1.562(9) . ?
F3 P4 1.578(7) . ?
F4 P4 1.556(8) . ?
F5 P5 1.556(4) . ?
F6 P5 1.557(11) . ?
F7 P5 1.570(11) . ?
F8 P5 1.544(11) . ?
N1 H1A 0.8800 . ?
N2 H2A 0.8800 . ?
P4 F1 1.532(7) 10_556 ?
P4 F3 1.578(7) 10_556 ?
P5 F6 1.557(11) 10_557 ?
P5 F7 1.570(11) 10_557 ?

loop_
_geom_hbond_atom_site_label_D
_geom_hbond_atom_site_label_H
_geom_hbond_atom_site_label_A
_geom_hbond_distance_DH
_geom_hbond_distance_HA
_geom_hbond_distance_DA
_geom_hbond_angle_DHA
_geom_hbond_site_symmetry_A
N2 H2A O1 0.88 1.83 2.699(7) 170.1 8_556
N1 H1A O2 0.88 2.01 2.868(7) 166.4 9_556

loop_
_geom_torsion_atom_site_label_1
_geom_torsion_atom_site_label_2
_geom_torsion_atom_site_label_3
_geom_torsion_atom_site_label_4
_geom_torsion
_geom_torsion_site_symmetry_1
_geom_torsion_site_symmetry_2
_geom_torsion_site_symmetry_3
_geom_torsion_site_symmetry_4
_geom_torsion_publ_flag
C42 Ru1 C1 C2 42.6(5) . . . . ?
C3 Ru1 C1 C2 -38.4(4) . . . . ?
C5 Ru1 C1 C2 -118.1(6) . . . . ?
C4 Ru1 C1 C2 -79.9(5) . . . . ?
P2 Ru1 C1 C2 130.4(4) . . . . ?
P3 Ru1 C1 C2 -126.7(4) . . . . ?
C42 Ru1 C1 C5 160.7(4) . . . . ?
C2 Ru1 C1 C5 118.1(6) . . . . ?
C3 Ru1 C1 C5 79.7(5) . . . . ?
C4 Ru1 C1 C5 38.2(5) . . . . ?
P2 Ru1 C1 C5 -111.5(5) . . . . ?
P3 Ru1 C1 C5 -8.6(7) . . . . ?
C5 C1 C2 C3 1.5(7) . . . . ?
Ru1 C1 C2 C3 65.0(4) . . . . ?
C5 C1 C2 Ru1 -63.6(4) . . . . ?
C42 Ru1 C2 C1 -144.2(4) . . . . ?
C3 Ru1 C2 C1 115.3(6) . . . . ?
C5 Ru1 C2 C1 36.9(4) . . . . ?
C4 Ru1 C2 C1 78.7(5) . . . . ?
P2 Ru1 C2 C1 -55.6(4) . . . . ?
P3 Ru1 C2 C1 104.8(5) . . . . ?
C42 Ru1 C2 C3 100.5(5) . . . . ?
C1 Ru1 C2 C3 -115.3(6) . . . . ?
C5 Ru1 C2 C3 -78.4(5) . . . . ?
C4 Ru1 C2 C3 -36.7(4) . . . . ?
P2 Ru1 C2 C3 -171.0(4) . . . . ?
P3 Ru1 C2 C3 -10.5(8) . . . . ?
C1 C2 C3 C4 -1.4(7) . . . . ?
Ru1 C2 C3 C4 63.1(4) . . . . ?
C1 C2 C3 Ru1 -64.4(4) . . . . ?
C42 Ru1 C3 C4 160.3(4) . . . . ?
C2 Ru1 C3 C4 -117.1(7) . . . . ?
C1 Ru1 C3 C4 -79.2(5) . . . . ?
C5 Ru1 C3 C4 -36.8(4) . . . . ?
P2 Ru1 C3 C4 -101.0(4) . . . . ?
P3 Ru1 C3 C4 56.9(4) . . . . ?
C42 Ru1 C3 C2 -82.6(5) . . . . ?
C1 Ru1 C3 C2 37.9(4) . . . . ?
C5 Ru1 C3 C2 80.3(5) . . . . ?
C4 Ru1 C3 C2 117.1(7) . . . . ?
P2 Ru1 C3 C2 16.1(7) . . . . ?
P3 Ru1 C3 C2 174.0(4) . . . . ?
C2 C3 C4 C5 0.8(7) . . . . ?
Ru1 C3 C4 C5 62.5(4) . . . . ?
C2 C3 C4 Ru1 -61.7(4) . . . . ?
C42 Ru1 C4 C3 -26.2(5) . . . . ?
C2 Ru1 C4 C3 37.6(4) . . . . ?
C1 Ru1 C4 C3 79.5(5) . . . . ?
C5 Ru1 C4 C3 118.1(6) . . . . ?
P2 Ru1 C4 C3 129.2(4) . . . . ?
P3 Ru1 C4 C3 -128.7(4) . . . . ?
C42 Ru1 C4 C5 -144.3(4) . . . . ?
C2 Ru1 C4 C5 -80.4(5) . . . . ?
C1 Ru1 C4 C5 -38.6(4) . . . . ?
C3 Ru1 C4 C5 -118.1(6) . . . . ?
P2 Ru1 C4 C5 11.1(6) . . . . ?
P3 Ru1 C4 C5 113.2(4) . . . . ?
C3 C4 C5 C1 0.1(7) . . . . ?
Ru1 C4 C5 C1 62.7(4) . . . . ?
C3 C4 C5 Ru1 -62.6(4) . . . . ?
C2 C1 C5 C4 -1.0(7) . . . . ?
Ru1 C1 C5 C4 -63.8(4) . . . . ?
C2 C1 C5 Ru1 62.8(4) . . . . ?
C42 Ru1 C5 C4 76.1(6) . . . . ?
C2 Ru1 C5 C4 78.5(5) . . . . ?
C1 Ru1 C5 C4 114.9(7) . . . . ?
C3 Ru1 C5 C4 36.3(4) . . . . ?
P2 Ru1 C5 C4 -172.5(4) . . . . ?
P3 Ru1 C5 C4 -70.8(4) . . . . ?
C42 Ru1 C5 C1 -38.8(8) . . . . ?
C2 Ru1 C5 C1 -36.4(4) . . . . ?
C3 Ru1 C5 C1 -78.6(5) . . . . ?
C4 Ru1 C5 C1 -114.9(7) . . . . ?
P2 Ru1 C5 C1 72.6(5) . . . . ?
P3 Ru1 C5 C1 174.3(4) . . . . ?
C11 C6 C7 C8 -2.2(8) . . . . ?
P3 C6 C7 C8 -173.3(4) . . . . ?
C6 C7 C8 C9 1.7(9) . . . . ?
C7 C8 C9 C10 -0.3(11) . . . . ?
C8 C9 C10 C11 -0.4(12) . . . . ?
C9 C10 C11 C6 -0.2(11) . . . . ?
C7 C6 C11 C10 1.4(9) . . . . ?
P3 C6 C11 C10 172.6(5) . . . . ?
C17 C12 C13 C14 -0.2(9) . . . . ?
P3 C12 C13 C14 173.4(5) . . . . ?
C12 C13 C14 C15 0.3(11) . . . . ?
C13 C14 C15 C16 0.1(11) . . . . ?
C14 C15 C16 C17 -0.5(11) . . . . ?
C15 C16 C17 C12 0.7(10) . . . . ?
C13 C12 C17 C16 -0.3(9) . . . . ?
P3 C12 C17 C16 -173.8(5) . . . . ?
C23 C18 C19 C20 -0.4(10) . . . . ?
P3 C18 C19 C20 -173.1(6) . . . . ?
C18 C19 C20 C21 1.7(13) . . . . ?
C19 C20 C21 C22 -2.6(16) . . . . ?
C20 C21 C22 C23 2.2(16) . . . . ?
C21 C22 C23 C18 -0.7(12) . . . . ?
C19 C18 C23 C22 -0.2(9) . . . . ?
P3 C18 C23 C22 172.6(5) . . . . ?
C29 C24 C25 C26 -0.2(8) . . . . ?
P2 C24 C25 C26 178.7(4) . . . . ?
C24 C25 C26 C27 0.5(9) . . . . ?
C25 C26 C27 C28 0.0(9) . . . . ?
C26 C27 C28 C29 -0.7(8) . . . . ?
C27 C28 C29 C24 1.0(8) . . . . ?
C25 C24 C29 C28 -0.6(7) . . . . ?
P2 C24 C29 C28 -179.4(4) . . . . ?
C35 C30 C31 C32 1.9(7) . . . . ?
P2 C30 C31 C32 -178.5(4) . . . . ?
C30 C31 C32 C33 -0.2(8) . . . . ?
C31 C32 C33 C34 -1.8(9) . . . . ?
C32 C33 C34 C35 2.0(9) . . . . ?
C33 C34 C35 C30 -0.2(8) . . . . ?
C31 C30 C35 C34 -1.7(7) . . . . ?
P2 C30 C35 C34 178.7(4) . . . . ?
C41 C36 C37 C38 -0.1(10) . . . . ?
P2 C36 C37 C38 -177.6(6) . . . . ?
C36 C37 C38 C39 0.8(12) . . . . ?
C37 C38 C39 C40 -0.5(11) . . . . ?
C38 C39 C40 C41 -0.7(11) . . . . ?
C39 C40 C41 C36 1.4(10) . . . . ?
C37 C36 C41 C40 -1.0(9) . . . . ?
P2 C36 C41 C40 176.4(5) . . . . ?
C2 Ru1 C42 C43 52(2) . . . . ?
C1 Ru1 C42 C43 28(2) . . . . ?
C3 Ru1 C42 C43 88(2) . . . . ?
C5 Ru1 C42 C43 54(2) . . . . ?
C4 Ru1 C42 C43 103(2) . . . . ?
P2 Ru1 C42 C43 -61(2) . . . . ?
P3 Ru1 C42 C43 -159(2) . . . . ?
Ru1 C42 C43 C44 -157.4(19) . . . . ?
C42 C43 C44 C47 -168.7(6) . . . . ?
C42 C43 C44 C49 10.4(9) . . . . ?
C49 C44 C47 N1 -2.0(10) . . . . ?
C43 C44 C47 N1 177.1(6) . . . . ?
C47 C44 C49 O2 179.2(7) . . . . ?
C43 C44 C49 O2 0.1(10) . . . . ?
C47 C44 C49 N2 1.3(10) . . . . ?
C43 C44 C49 N2 -177.8(6) . . . . ?
O1 C48 N1 C47 -176.6(9) . . . . ?
N2 C48 N1 C47 1.9(12) . . . . ?
C44 C47 N1 C48 0.3(11) . . . . ?
O1 C48 N2 C49 175.9(9) . . . . ?
N1 C48 N2 C49 -2.6(14) . . . . ?
O2 C49 N2 C48 -177.0(8) . . . . ?
C44 C49 N2 C48 1.0(12) . . . . ?
C31 C30 P2 C36 -178.6(4) . . . . ?
C35 C30 P2 C36 1.1(5) . . . . ?
C31 C30 P2 C24 -71.5(4) . . . . ?
C35 C30 P2 C24 108.1(4) . . . . ?
C31 C30 P2 Ru1 54.4(4) . . . . ?
C35 C30 P2 Ru1 -125.9(4) . . . . ?
C37 C36 P2 C30 -76.3(5) . . . . ?
C41 C36 P2 C30 106.2(5) . . . . ?
C37 C36 P2 C24 177.6(5) . . . . ?
C41 C36 P2 C24 0.2(5) . . . . ?
C37 C36 P2 Ru1 55.9(6) . . . . ?
C41 C36 P2 Ru1 -121.5(4) . . . . ?
C25 C24 P2 C30 168.7(4) . . . . ?
C29 C24 P2 C30 -12.5(5) . . . . ?
C25 C24 P2 C36 -83.5(5) . . . . ?
C29 C24 P2 C36 95.4(4) . . . . ?
C25 C24 P2 Ru1 37.7(5) . . . . ?
C29 C24 P2 Ru1 -143.4(4) . . . . ?
C42 Ru1 P2 C30 -77.8(2) . . . . ?
C2 Ru1 P2 C30 -168.9(3) . . . . ?
C1 Ru1 P2 C30 162.0(3) . . . . ?
C3 Ru1 P2 C30 -179.2(4) . . . . ?
C5 Ru1 P2 C30 127.3(3) . . . . ?
C4 Ru1 P2 C30 120.6(3) . . . . ?
P3 Ru1 P2 C30 21.57(19) . . . . ?
C42 Ru1 P2 C36 158.9(2) . . . . ?
C2 Ru1 P2 C36 67.8(3) . . . . ?
C1 Ru1 P2 C36 38.6(3) . . . . ?
C3 Ru1 P2 C36 57.5(4) . . . . ?
C5 Ru1 P2 C36 4.0(3) . . . . ?
C4 Ru1 P2 C36 -2.7(3) . . . . ?
P3 Ru1 P2 C36 -101.8(2) . . . . ?
C42 Ru1 P2 C24 42.9(2) . . . . ?
C2 Ru1 P2 C24 -48.2(3) . . . . ?
C1 Ru1 P2 C24 -77.3(3) . . . . ?
C3 Ru1 P2 C24 -58.5(4) . . . . ?
C5 Ru1 P2 C24 -112.0(2) . . . . ?
C4 Ru1 P2 C24 -118.7(3) . . . . ?
P3 Ru1 P2 C24 142.27(17) . . . . ?
C19 C18 P3 C6 -152.0(5) . . . . ?
C23 C18 P3 C6 35.1(5) . . . . ?
C19 C18 P3 C12 -49.8(5) . . . . ?
C23 C18 P3 C12 137.3(5) . . . . ?
C19 C18 P3 Ru1 72.0(5) . . . . ?
C23 C18 P3 Ru1 -100.9(5) . . . . ?
C7 C6 P3 C18 -155.0(4) . . . . ?
C11 C6 P3 C18 34.2(5) . . . . ?
C7 C6 P3 C12 99.3(4) . . . . ?
C11 C6 P3 C12 -71.5(5) . . . . ?
C7 C6 P3 Ru1 -25.3(5) . . . . ?
C11 C6 P3 Ru1 163.9(4) . . . . ?
C13 C12 P3 C18 156.9(5) . . . . ?
C17 C12 P3 C18 -29.7(5) . . . . ?
C13 C12 P3 C6 -95.2(5) . . . . ?
C17 C12 P3 C6 78.2(5) . . . . ?
C13 C12 P3 Ru1 36.1(5) . . . . ?
C17 C12 P3 Ru1 -150.5(4) . . . . ?
C42 Ru1 P3 C18 147.5(3) . . . . ?
C2 Ru1 P3 C18 -103.6(5) . . . . ?
C1 Ru1 P3 C18 -41.9(4) . . . . ?
C3 Ru1 P3 C18 -110.3(3) . . . . ?
C5 Ru1 P3 C18 -47.1(3) . . . . ?
C4 Ru1 P3 C18 -81.1(3) . . . . ?
P2 Ru1 P3 C18 58.2(2) . . . . ?
C42 Ru1 P3 C6 20.5(3) . . . . ?
C2 Ru1 P3 C6 129.4(5) . . . . ?
C1 Ru1 P3 C6 -168.9(4) . . . . ?
C3 Ru1 P3 C6 122.7(3) . . . . ?
C5 Ru1 P3 C6 -174.1(3) . . . . ?
C4 Ru1 P3 C6 152.0(3) . . . . ?
P2 Ru1 P3 C6 -68.8(2) . . . . ?
C42 Ru1 P3 C12 -96.9(2) . . . . ?
C2 Ru1 P3 C12 12.0(5) . . . . ?
C1 Ru1 P3 C12 73.7(4) . . . . ?
C3 Ru1 P3 C12 5.3(3) . . . . ?
C5 Ru1 P3 C12 68.5(3) . . . . ?
C4 Ru1 P3 C12 34.5(3) . . . . ?
P2 Ru1 P3 C12 173.81(19) . . . . ?

loop_
_platon_squeeze_void_nr
_platon_squeeze_void_average_x
_platon_squeeze_void_average_y
_platon_squeeze_void_average_z
_platon_squeeze_void_volume
_platon_squeeze_void_count_electrons
1 -0.009 -0.009 0.000 6141.0 1367.4
